data_7108739
loop_
_publ_author_name
'Barnaby W. Greenland'
'Matthew B. Bird'
'Stefano Burattini'
'Rainer Cramer'
'Rachel K. O'Reilly'
'Joseph P. Patterson'
'Wayne Hayes'
'Christine J. Cardin'
'Howard M. Colquhoun'

_publ_section_title
;
 Mutual binding of polymer end-groups by complementary pi-pi-stacking: a
 molecular 'Roman Handshake'
;
_journal_name_full Chem.Commun.
_journal_page_first 454
_journal_paper_doi 10.1039/c2cc35965k
_journal_volume 49
_journal_year 2013
_chemical_formula_sum 'C61 H38 N4 O6'
_chemical_formula_weight 922.95
_chemical_name_systematic
;
?
;
_space_group_IT_number 2
_symmetry_space_group_name_Hall '-P 1'
_symmetry_space_group_name_H-M 'P -1'
_atom_sites_solution_hydrogens geom
_atom_sites_solution_primary direct
_atom_sites_solution_secondary difmap
_audit_creation_date 2012-02-07T16:58:11-00:00
_audit_creation_method 'WinGX routine CIF_UPDATE'
_cell_angle_alpha 85.468(7)
_cell_angle_beta 71.607(6)
_cell_angle_gamma 83.252(7)
_cell_formula_units_Z 2
_cell_length_a 12.0004(12)
_cell_length_b 12.2208(12)
_cell_length_c 18.0893(17)
_cell_measurement_temperature 100(2)
_cell_volume 2497.4(4)
_computing_structure_refinement 'SHELXL-97 (Sheldrick, 2008)'
_diffrn_ambient_temperature 100(2)
_diffrn_measured_fraction_theta_full 0.987
_diffrn_measured_fraction_theta_max 0.987
_diffrn_radiation_monochromator graphite
_diffrn_radiation_wavelength 0.7749
_diffrn_reflns_av_R_equivalents 0.0425
_diffrn_reflns_av_unetI/netI 0.0728
_diffrn_reflns_limit_h_max 10
_diffrn_reflns_limit_h_min -12
_diffrn_reflns_limit_k_max 12
_diffrn_reflns_limit_k_min -12
_diffrn_reflns_limit_l_max 18
_diffrn_reflns_limit_l_min -18
_diffrn_reflns_number 13713
_diffrn_reflns_theta_full 23.95
_diffrn_reflns_theta_max 23.95
_diffrn_reflns_theta_min 1.29
_exptl_absorpt_coefficient_mu 0.08
_exptl_absorpt_correction_type none
_exptl_crystal_density_diffrn 1.227
_exptl_crystal_density_method 'not measured'
_exptl_crystal_F_000 960
_refine_diff_density_max 0.439
_refine_diff_density_min -0.4
_refine_diff_density_rms 0.096
_refine_ls_extinction_method none
_refine_ls_goodness_of_fit_ref 1.136
_refine_ls_hydrogen_treatment mixed
_refine_ls_matrix_type full
_refine_ls_number_parameters 691
_refine_ls_number_reflns 5925
_refine_ls_number_restraints 367
_refine_ls_restrained_S_all 1.109
_refine_ls_R_factor_all 0.1334
_refine_ls_R_factor_gt 0.0941
_refine_ls_shift/su_max 0.032
_refine_ls_shift/su_mean 0.003
_refine_ls_structure_factor_coef Fsqd
_refine_ls_weighting_details 'calc w=1/[\s^2^(Fo^2^)+(0.1500P)^2^+0.0000P] where P=(Fo^2^+2Fc^2^)/3'
_refine_ls_weighting_scheme calc
_refine_ls_wR_factor_gt 0.2516
_refine_ls_wR_factor_ref 0.272
_reflns_number_gt 3342
_reflns_number_total 5925
_reflns_threshold_expression >2\s(I)
_cod_data_source_file c2cc35965k.txt
_cod_data_source_block t2
_cod_database_code 7108739

loop_
_symmetry_equiv_pos_as_xyz
'x, y, z'
'-x, -y, -z'

loop_
_atom_site_label
_atom_site_type_symbol
_atom_site_fract_x
_atom_site_fract_y
_atom_site_fract_z
_atom_site_U_iso_or_equiv
_atom_site_adp_type
_atom_site_occupancy
_atom_site_symmetry_multiplicity
_atom_site_calc_flag
_atom_site_refinement_flags
_atom_site_disorder_assembly
_atom_site_disorder_group
C1 C -0.7248(11) 1.5378(12) 1.8190(7) 0.035(3) Uiso 0.331(10) 1 d PDU A 1
C2 C -0.7091(14) 1.6343(12) 1.8478(7) 0.044(4) Uiso 0.331(10) 1 d PDU A 1
C3 C -0.8062(13) 1.6957(13) 1.8987(7) 0.046(3) Uiso 0.331(10) 1 d PDU A 1
C4 C -0.9149(13) 1.6575(12) 1.9181(6) 0.035(3) Uiso 0.331(10) 1 d PDU A 1
C5 C -1.0165(13) 1.7180(13) 1.9705(7) 0.041(3) Uiso 0.331(10) 1 d PDU A 1
C6 C -1.1249(14) 1.6785(13) 1.9900(7) 0.038(3) Uiso 0.331(10) 1 d PDU A 1
C7 C -1.1454(11) 1.5769(14) 1.9610(6) 0.033(3) Uiso 0.331(10) 1 d PDU A 1
C8 C -1.2566(12) 1.5415(15) 1.9827(7) 0.046(3) Uiso 0.331(10) 1 d PDU A 1
C9 C -1.2728(13) 1.4467(16) 1.9542(8) 0.052(4) Uiso 0.331(10) 1 d PDU A 1
C10 C -1.1737(11) 1.3769(15) 1.8999(7) 0.045(3) Uiso 0.331(10) 1 d PDU A 1
C11 C -1.0619(10) 1.4195(13) 1.8803(7) 0.040(3) Uiso 0.331(10) 1 d PDU A 1
C12 C -0.9611(11) 1.3564(13) 1.8275(7) 0.039(3) Uiso 0.331(10) 1 d PDU A 1
C13 C -0.8534(12) 1.3954(12) 1.8086(7) 0.039(3) Uiso 0.331(10) 1 d PDU A 1
C14 C -0.8329(10) 1.4940(12) 1.8369(6) 0.034(3) Uiso 0.331(10) 1 d PDU A 1
C15 C -0.9319(10) 1.5584(11) 1.8893(6) 0.032(3) Uiso 0.331(10) 1 d PDU A 1
C16 C -1.0446(10) 1.5197(12) 1.9098(6) 0.035(3) Uiso 0.331(10) 1 d PDU A 1
C1' C -0.7359(9) 1.5130(9) 1.8102(5) 0.039(3) Uiso 0.475(11) 1 d PDU A 2
C2' C -0.7285(10) 1.6112(9) 1.8410(5) 0.040(3) Uiso 0.475(11) 1 d PDU A 2
C3' C -0.8288(9) 1.6678(9) 1.8907(5) 0.039(3) Uiso 0.475(11) 1 d PDU A 2
C4' C -0.9378(8) 1.6300(9) 1.9106(4) 0.031(2) Uiso 0.475(11) 1 d PDU A 2
C5' C -1.0429(9) 1.6855(9) 1.9620(5) 0.034(2) Uiso 0.475(11) 1 d PDU A 2
C6' C -1.1504(9) 1.6456(10) 1.9822(5) 0.035(3) Uiso 0.475(11) 1 d PDU A 2
C7' C -1.1603(8) 1.5416(12) 1.9498(5) 0.040(2) Uiso 0.475(11) 1 d PDU A 2
C8' C -1.2689(8) 1.5021(11) 1.9701(5) 0.037(3) Uiso 0.475(11) 1 d PDU A 2
C9' C -1.2802(9) 1.4056(11) 1.9405(6) 0.048(3) Uiso 0.475(11) 1 d PDU A 2
C10' C -1.1775(9) 1.3389(11) 1.8866(6) 0.054(3) Uiso 0.475(11) 1 d PDU A 2
C11' C -1.0674(9) 1.3867(11) 1.8683(6) 0.045(3) Uiso 0.475(11) 1 d PDU A 2
C12' C -0.9666(9) 1.3244(10) 1.8169(6) 0.051(3) Uiso 0.475(11) 1 d PDU A 2
C13' C -0.8618(10) 1.3688(10) 1.8001(6) 0.044(3) Uiso 0.475(11) 1 d PDU A 2
C14' C -0.8445(8) 1.4689(8) 1.8286(5) 0.033(2) Uiso 0.475(11) 1 d PDU A 2
C15' C -0.9467(8) 1.5295(8) 1.8799(4) 0.031(2) Uiso 0.475(11) 1 d PDU A 2
C16' C -1.0583(8) 1.4880(9) 1.9000(4) 0.035(2) Uiso 0.475(11) 1 d PDU A 2
C1" C -0.7285(15) 1.4342(13) 1.7948(8) 0.035(3) Uiso 0.194(4) 1 d PDU A 3
C2" C -0.7640(16) 1.3397(15) 1.7742(9) 0.042(4) Uiso 0.194(4) 1 d PDU A 3
C3" C -0.8829(16) 1.3202(16) 1.8002(9) 0.046(4) Uiso 0.194(4) 1 d PDU A 3
C4" C -0.9635(15) 1.3951(14) 1.8460(8) 0.044(3) Uiso 0.194(4) 1 d PDU A 3
C5" C -1.0876(17) 1.3767(18) 1.8736(10) 0.047(3) Uiso 0.194(4) 1 d PDU A 3
C6" C -1.1679(17) 1.4518(15) 1.9199(9) 0.043(3) Uiso 0.194(4) 1 d PDU A 3
C7" C -1.1349(15) 1.5527(18) 1.9434(8) 0.038(3) Uiso 0.194(4) 1 d PDU A 3
C8" C -1.2206(18) 1.6252(14) 1.9900(9) 0.045(4) Uiso 0.194(4) 1 d PDU A 3
C9" C -1.1856(18) 1.7163(16) 2.0097(10) 0.043(4) Uiso 0.194(4) 1 d PDU A 3
C10" C -1.0592(18) 1.7453(17) 1.9846(10) 0.047(4) Uiso 0.194(4) 1 d PDU A 3
C11" C -0.9768(17) 1.6648(15) 1.9363(9) 0.038(4) Uiso 0.194(4) 1 d PDU A 3
C12" C -0.8544(18) 1.6892(17) 1.9105(10) 0.043(4) Uiso 0.194(4) 1 d PDU A 3
C13" C -0.7747(19) 1.6125(14) 1.8644(10) 0.040(3) Uiso 0.194(4) 1 d PDU A 3
C14" C -0.8063(14) 1.5143(13) 1.8418(8) 0.035(3) Uiso 0.194(4) 1 d PDU A 3
C15" C -0.9292(13) 1.4911(12) 1.8674(7) 0.034(3) Uiso 0.194(4) 1 d PDU A 3
C16" C -1.0137(14) 1.5685(12) 1.9154(7) 0.034(3) Uiso 0.194(4) 1 d PDU A 3
C17 C -0.7638(5) 1.9516(5) 1.5199(3) 0.0511(15) Uani 1 1 d . A .
C18 C -0.7690(5) 2.0451(5) 1.5598(4) 0.0649(18) Uani 1 1 d . . .
H18 H -0.6993 2.0807 1.5504 0.078 Uiso 1 1 calc R . .
C19 C -0.8708(6) 2.0878(5) 1.6121(4) 0.0628(17) Uani 1 1 d . . .
H19 H -0.8715 2.1524 1.6383 0.075 Uiso 1 1 calc R . .
C20 C -0.9747(5) 2.0359(4) 1.6271(3) 0.0541(16) Uani 1 1 d . . .
C21 C -1.0891(7) 2.0762(5) 1.6828(3) 0.0678(19) Uani 1 1 d . . .
H21 H -1.0936 2.1393 1.7114 0.081 Uiso 1 1 calc R . .
C22 C -1.1857(6) 2.0259(5) 1.6937(3) 0.0558(16) Uani 1 1 d . . .
H22 H -1.2579 2.0555 1.729 0.067 Uiso 1 1 calc R . .
C23 C -1.1851(5) 1.9314(5) 1.6552(3) 0.0462(14) Uani 1 1 d . . .
C24 C -1.2873(5) 1.8779(5) 1.6672(3) 0.0538(16) Uani 1 1 d . . .
H24 H -1.3596 1.9059 1.7032 0.065 Uiso 1 1 calc R . .
C25 C -1.2842(5) 1.7869(6) 1.6281(3) 0.0629(17) Uani 1 1 d . . .
H25 H -1.3548 1.7531 1.6365 0.076 Uiso 1 1 calc R . .
C26 C -1.1791(5) 1.7414(5) 1.5753(3) 0.0580(16) Uani 1 1 d . . .
H26 H -1.1779 1.6764 1.5494 0.07 Uiso 1 1 calc R . .
C27 C -1.0763(5) 1.7930(4) 1.5615(3) 0.0454(14) Uani 1 1 d . . .
C28 C -0.9676(5) 1.7507(5) 1.5070(3) 0.0502(14) Uani 1 1 d . . .
H28 H -0.965 1.6861 1.4803 0.06 Uiso 1 1 calc R . .
C29 C -0.8681(5) 1.8026(4) 1.4931(3) 0.0495(15) Uani 1 1 d . . .
H29 H -0.7979 1.774 1.4554 0.059 Uiso 1 1 calc R . .
C30 C -0.8650(5) 1.8976(4) 1.5325(3) 0.0459(14) Uani 1 1 d . . .
C31 C -0.9727(5) 1.9396(4) 1.5872(3) 0.0448(14) Uani 1 1 d . . .
C32 C -1.0778(5) 1.8868(4) 1.6009(3) 0.0436(13) Uani 1 1 d . . .
C33 C -0.6090(5) 1.4538(5) 1.7727(3) 0.0665(18) Uani 1 1 d . . .
C34 C -0.4563(4) 1.4681(4) 1.6466(3) 0.0420(13) Uani 1 1 d . . .
C35 C -0.4124(4) 1.5261(4) 1.5688(2) 0.0358(12) Uani 1 1 d . A .
C36 C -0.3100(4) 1.4796(4) 1.5152(3) 0.0381(12) Uani 1 1 d . . .
H36 H -0.2692 1.4138 1.5292 0.046 Uiso 1 1 calc R A .
C37 C -0.2684(4) 1.5282(4) 1.4432(3) 0.0367(12) Uani 1 1 d . A .
C38 C -0.3252(4) 1.6218(4) 1.4196(3) 0.0439(13) Uani 1 1 d . . .
H38 H -0.2961 1.6521 1.368 0.053 Uiso 1 1 calc R A .
C39 C -0.4255(4) 1.6720(4) 1.4720(3) 0.0396(13) Uani 1 1 d . A .
C40 C -0.4679(4) 1.6249(4) 1.5464(3) 0.0382(12) Uani 1 1 d . . .
H40 H -0.5355 1.6599 1.5828 0.046 Uiso 1 1 calc R A .
C41 C -0.4832(4) 1.7743(4) 1.4443(3) 0.0421(13) Uani 1 1 d . . .
C42 C -0.6510(5) 1.9122(5) 1.4595(3) 0.0612(17) Uani 1 1 d . . .
H42A H -0.6687 1.8957 1.4119 0.073 Uiso 1 1 calc R A .
H42B H -0.5978 1.9718 1.4456 0.073 Uiso 1 1 calc R . .
C43 C -0.1699(5) 1.3790(4) 1.3558(3) 0.0389(13) Uani 1 1 d . A .
C44 C -0.0597(4) 1.3275(4) 1.3013(3) 0.0373(12) Uani 1 1 d . . .
C45 C -0.0614(4) 1.2324(4) 1.2685(3) 0.0421(13) Uani 1 1 d . . .
H45 H -0.1332 1.1993 1.2809 0.051 Uiso 1 1 calc R . .
C46 C 0.0415(5) 1.1816(4) 1.2164(3) 0.0450(14) Uani 1 1 d . . .
H46 H 0.04 1.1148 1.1934 0.054 Uiso 1 1 calc R . .
C47 C 0.1440(5) 1.2308(4) 1.1996(3) 0.0443(14) Uani 1 1 d . . .
C48 C 0.2551(5) 1.1764(5) 1.1474(3) 0.0495(15) Uani 1 1 d . . .
C49 C 0.3625(5) 1.3264(5) 1.1628(3) 0.0552(16) Uani 1 1 d . . .
C50 C 0.2551(4) 1.3794(4) 1.2168(3) 0.0436(13) Uani 1 1 d . . .
C51 C 0.2553(4) 1.4776(5) 1.2481(3) 0.0510(15) Uani 1 1 d . . .
H51 H 0.3258 1.5133 1.2343 0.061 Uiso 1 1 calc R . .
C52 C 0.1527(5) 1.5253(4) 1.3000(3) 0.0488(14) Uani 1 1 d . . .
H52 H 0.1549 1.5914 1.3237 0.059 Uiso 1 1 calc R . .
C53 C 0.0480(4) 1.4790(4) 1.3180(3) 0.0411(13) Uani 1 1 d . . .
C54 C -0.0606(4) 1.5316(5) 1.3699(3) 0.0426(13) Uani 1 1 d . A .
C55 C 0.0459(4) 1.3804(4) 1.2841(3) 0.0407(13) Uani 1 1 d . . .
C56 C 0.1487(4) 1.3285(4) 1.2336(3) 0.0399(13) Uani 1 1 d . . .
C57 C 0.4701(5) 1.1707(5) 1.0847(3) 0.0644(18) Uani 1 1 d . . .
C58 C 0.4849(5) 1.2032(5) 0.9993(3) 0.0647(18) Uani 1 1 d . . .
H58A H 0.4208 1.1762 0.9842 0.078 Uiso 1 1 calc R . .
H58B H 0.4789 1.2845 0.9921 0.078 Uiso 1 1 calc R . .
C59 C 0.6022(6) 1.1555(5) 0.9475(3) 0.075(2) Uani 1 1 d . . .
H59A H 0.6666 1.1776 0.9647 0.09 Uiso 1 1 calc R . .
H59B H 0.6061 1.0739 0.9508 0.09 Uiso 1 1 calc R . .
C60 C 0.6166(6) 1.1969(6) 0.8657(4) 0.086(2) Uani 1 1 d . . .
C61 C 0.6239(6) 1.2362(6) 0.8028(4) 0.094(3) Uani 1 1 d . . .
H61 H 0.6297 1.2679 0.7522 0.112 Uiso 1 1 calc R . .
N1 N 0.3583(4) 1.2260(4) 1.1354(2) 0.0497(12) Uani 1 1 d . . .
N2 N -0.1622(3) 1.4752(3) 1.3878(2) 0.0391(10) Uani 1 1 d . . .
N3 N -0.5905(4) 1.8129(3) 1.4869(2) 0.0479(12) Uani 1 1 d . A .
H3 H -0.6255 1.7792 1.5317 0.057 Uiso 1 1 calc R . .
N4 N -0.5615(4) 1.5066(3) 1.6957(2) 0.0496(12) Uani 1 1 d . A .
H4 H -0.602 1.5643 1.681 0.06 Uiso 1 1 calc R . .
O1 O 0.4566(4) 1.3688(4) 1.1449(2) 0.0715(12) Uani 1 1 d . . .
O2 O -0.2634(3) 1.3388(3) 1.37402(19) 0.0466(9) Uani 1 1 d . . .
O3 O -0.0650(3) 1.6193(3) 1.3982(2) 0.0579(11) Uani 1 1 d . . .
O4 O 0.2559(3) 1.0911(3) 1.1165(2) 0.0618(11) Uani 1 1 d . . .
O5 O -0.3982(3) 1.3863(3) 1.66361(18) 0.0527(10) Uani 1 1 d . A .
O6 O -0.4321(3) 1.8197(3) 1.3816(2) 0.0630(11) Uani 1 1 d . A .

loop_
_atom_site_aniso_label
_atom_site_aniso_U_11
_atom_site_aniso_U_22
_atom_site_aniso_U_33
_atom_site_aniso_U_23
_atom_site_aniso_U_13
_atom_site_aniso_U_12
C17 0.048(4) 0.044(4) 0.060(4) 0.013(3) -0.026(3) 0.013(3)
C18 0.046(4) 0.053(4) 0.100(5) 0.023(4) -0.037(4) 0.001(3)
C19 0.072(5) 0.040(4) 0.080(4) -0.001(3) -0.037(4) 0.014(3)
C20 0.066(4) 0.040(3) 0.052(3) 0.006(3) -0.020(3) 0.012(3)
C21 0.090(5) 0.054(4) 0.049(4) -0.003(3) -0.020(4) 0.032(4)
C22 0.053(4) 0.057(4) 0.047(3) 0.005(3) -0.009(3) 0.015(3)
C23 0.044(4) 0.055(4) 0.035(3) 0.000(3) -0.014(3) 0.017(3)
C24 0.050(4) 0.061(4) 0.039(3) 0.011(3) -0.008(3) 0.017(3)
C25 0.052(4) 0.078(5) 0.054(4) 0.014(3) -0.021(3) 0.015(3)
C26 0.052(4) 0.074(4) 0.042(3) -0.004(3) -0.014(3) 0.014(3)
C27 0.044(4) 0.054(4) 0.036(3) 0.003(3) -0.017(3) 0.012(3)
C28 0.053(4) 0.057(4) 0.038(3) -0.002(3) -0.016(3) 0.010(3)
C29 0.053(4) 0.047(4) 0.041(3) 0.002(3) -0.013(3) 0.020(3)
C30 0.040(3) 0.047(3) 0.046(3) 0.008(3) -0.017(3) 0.020(3)
C31 0.048(4) 0.044(3) 0.044(3) 0.004(3) -0.024(3) 0.010(3)
C32 0.052(4) 0.040(3) 0.038(3) 0.006(2) -0.018(3) 0.010(3)
C33 0.042(4) 0.089(5) 0.042(3) 0.012(3) 0.014(3) 0.012(3)
C34 0.035(3) 0.049(3) 0.032(3) 0.006(2) -0.003(2) 0.008(3)
C35 0.030(3) 0.041(3) 0.029(3) 0.000(2) -0.003(2) 0.007(2)
C36 0.040(3) 0.032(3) 0.042(3) -0.006(2) -0.014(2) 0.007(2)
C37 0.034(3) 0.038(3) 0.033(3) -0.002(2) -0.009(2) 0.008(2)
C38 0.038(3) 0.050(3) 0.037(3) 0.001(2) -0.004(2) 0.000(3)
C39 0.029(3) 0.043(3) 0.040(3) 0.001(2) -0.005(2) 0.004(2)
C40 0.031(3) 0.045(3) 0.035(3) 0.002(2) -0.009(2) 0.005(2)
C41 0.030(3) 0.049(3) 0.044(3) 0.011(3) -0.010(3) -0.004(3)
C42 0.051(4) 0.054(4) 0.071(4) 0.018(3) -0.018(3) 0.010(3)
C43 0.041(3) 0.037(3) 0.032(3) 0.003(2) -0.006(2) 0.007(3)
C44 0.035(3) 0.042(3) 0.030(3) -0.002(2) -0.007(2) 0.009(2)
C45 0.040(3) 0.046(3) 0.038(3) 0.002(3) -0.014(2) 0.009(3)
C46 0.044(4) 0.044(3) 0.042(3) 0.003(2) -0.015(3) 0.013(3)
C47 0.047(4) 0.053(4) 0.027(3) 0.007(2) -0.013(2) 0.017(3)
C48 0.058(4) 0.045(4) 0.038(3) -0.008(3) -0.011(3) 0.020(3)
C49 0.034(4) 0.075(5) 0.046(3) 0.015(3) -0.005(3) 0.005(3)
C50 0.037(3) 0.052(4) 0.035(3) 0.003(3) -0.005(2) 0.007(3)
C51 0.032(3) 0.067(4) 0.048(3) -0.002(3) -0.006(3) 0.000(3)
C52 0.044(4) 0.051(3) 0.043(3) -0.010(3) -0.002(3) 0.002(3)
C53 0.037(3) 0.047(3) 0.035(3) 0.002(2) -0.008(2) 0.003(3)
C54 0.037(3) 0.055(4) 0.031(3) -0.004(3) -0.004(2) -0.003(3)
C55 0.033(3) 0.053(4) 0.032(3) 0.006(3) -0.010(2) 0.009(3)
C56 0.042(3) 0.044(3) 0.028(3) 0.002(2) -0.007(2) 0.006(3)
C57 0.043(4) 0.092(5) 0.038(3) -0.008(3) 0.004(3) 0.031(3)
C58 0.059(4) 0.074(4) 0.041(3) -0.002(3) 0.000(3) 0.031(3)
C59 0.083(5) 0.072(4) 0.046(4) 0.007(3) -0.004(3) 0.042(4)
C60 0.080(5) 0.083(5) 0.059(5) 0.009(4) 0.007(4) 0.044(4)
C61 0.116(6) 0.074(5) 0.053(4) 0.015(4) 0.000(4) 0.055(4)
N1 0.041(3) 0.056(3) 0.040(3) -0.005(2) -0.004(2) 0.023(2)
N2 0.031(2) 0.046(3) 0.033(2) -0.005(2) -0.0023(19) 0.005(2)
N3 0.041(3) 0.046(3) 0.047(3) 0.015(2) -0.010(2) 0.011(2)
N4 0.042(3) 0.049(3) 0.044(3) 0.012(2) -0.002(2) 0.010(2)
O1 0.045(3) 0.088(3) 0.063(3) -0.010(2) 0.005(2) 0.010(2)
O2 0.038(2) 0.047(2) 0.048(2) -0.0033(17) -0.0085(17) 0.0104(18)
O3 0.051(2) 0.061(3) 0.054(2) -0.022(2) -0.0011(18) -0.0013(19)
O4 0.058(3) 0.060(3) 0.054(2) -0.004(2) -0.0072(19) 0.022(2)
O5 0.040(2) 0.063(3) 0.041(2) 0.0159(18) -0.0033(16) 0.0105(19)
O6 0.048(2) 0.066(3) 0.060(2) 0.028(2) -0.007(2) 0.0075(19)

loop_
_atom_type_symbol
_atom_type_description
_atom_type_scat_dispersion_real
_atom_type_scat_dispersion_imag
_atom_type_scat_source
C C 0.0033 0.0016 'International Tables Vol C Tables 4.2.6.8 and 6.1.1.4'
H H 0 0 'International Tables Vol C Tables 4.2.6.8 and 6.1.1.4'
N N 0.0061 0.0033 'International Tables Vol C Tables 4.2.6.8 and 6.1.1.4'
O O 0.0106 0.006 'International Tables Vol C Tables 4.2.6.8 and 6.1.1.4'

loop_
_geom_angle_atom_site_label_1
_geom_angle_atom_site_label_2
_geom_angle_atom_site_label_3
_geom_angle
C2 C1 C14 124.2(12)
C2 C1 C33 120.4(10)
C14 C1 C33 114.5(10)
C1 C2 C3 120.2(14)
C4 C3 C2 118.4(14)
C3 C4 C15 121.9(11)
C3 C4 C5 120.0(13)
C15 C4 C5 118.1(13)
C6 C5 C4 119.5(15)
C5 C6 C7 123.7(12)
C8 C7 C16 123.5(15)
C8 C7 C6 121.0(12)
C16 C7 C6 115.5(12)
C9 C8 C7 119.5(13)
C8 C9 C10 122.9(13)
C11 C10 C9 113.9(13)
C10 C11 C16 123.3(11)
C10 C11 C12 117.3(13)
C16 C11 C12 119.4(11)
C13 C12 C11 118.1(14)
C12 C13 C14 124.0(13)
C1 C14 C13 126.3(11)
C1 C14 C15 114.8(12)
C13 C14 C15 118.9(11)
C16 C15 C4 121.4(10)
C16 C15 C14 118.2(11)
C4 C15 C14 120.5(11)
C15 C16 C7 121.8(13)
C15 C16 C11 121.4(10)
C7 C16 C11 116.8(12)
C2' C1' C14' 120.3(9)
C2' C1' C33 110.2(8)
C14' C1' C33 128.1(8)
C1' C2' C3' 120.7(10)
C4' C3' C2' 122.2(11)
C3' C4' C15' 117.8(8)
C3' C4' C5' 123.8(10)
C15' C4' C5' 118.4(9)
C6' C5' C4' 122.9(10)
C5' C6' C7' 118.9(9)
C8' C7' C16' 123.3(13)
C8' C7' C6' 118.6(10)
C16' C7' C6' 118.1(10)
C9' C8' C7' 119.6(10)
C8' C9' C10' 122.8(9)
C11' C10' C9' 113.8(10)
C16' C11' C10' 122.2(9)
C16' C11' C12' 122.5(9)
C10' C11' C12' 115.3(11)
C13' C12' C11' 115.5(11)
C12' C13' C14' 125.9(10)
C1' C14' C13' 124.8(8)
C1' C14' C15' 117.7(9)
C13' C14' C15' 117.5(8)
C16' C15' C4' 119.1(8)
C16' C15' C14' 119.6(9)
C4' C15' C14' 121.3(8)
C7' C16' C15' 122.7(11)
C7' C16' C11' 118.3(10)
C15' C16' C11' 119.0(8)
C2" C1" C14" 123.7(15)
C2" C1" C33 121.8(14)
C14" C1" C33 114.5(13)
C1" C2" C3" 120.3(17)
C4" C3" C2" 119.0(18)
C3" C4" C15" 121.4(15)
C3" C4" C5" 120.1(17)
C15" C4" C5" 118.5(15)
C6" C5" C4" 119.8(18)
C5" C6" C7" 123.0(16)
C8" C7" C16" 124.2(19)
C8" C7" C6" 120.0(15)
C16" C7" C6" 115.9(15)
C9" C8" C7" 117.5(18)
C8" C9" C10" 124.9(17)
C11" C10" C9" 113.4(17)
C16" C11" C10" 121.9(15)
C16" C11" C12" 122.7(16)
C10" C11" C12" 115.4(16)
C13" C12" C11" 115.9(19)
C12" C13" C14" 123.9(17)
C1" C14" C13" 125.9(15)
C1" C14" C15" 114.3(13)
C13" C14" C15" 119.8(14)
C4" C15" C16" 121.1(13)
C4" C15" C14" 121.2(13)
C16" C15" C14" 117.7(13)
C7" C16" C15" 121.8(15)
C7" C16" C11" 118.2(15)
C15" C16" C11" 120.0(14)
C18 C17 C30 120.1(5)
C18 C17 C42 119.9(6)
C30 C17 C42 119.9(5)
C19 C18 C17 122.2(6)
C18 C19 C20 119.7(6)
C19 C20 C31 119.7(5)
C19 C20 C21 123.6(6)
C31 C20 C21 116.8(6)
C22 C21 C20 121.5(6)
C21 C22 C23 122.4(6)
C22 C23 C24 122.3(5)
C22 C23 C32 119.6(6)
C24 C23 C32 118.1(5)
C25 C24 C23 120.9(5)
C24 C25 C26 121.6(6)
C27 C26 C25 119.0(6)
C32 C27 C26 120.3(5)
C32 C27 C28 118.8(5)
C26 C27 C28 120.8(5)
C29 C28 C27 120.4(5)
C28 C29 C30 122.7(5)
C17 C30 C29 123.8(5)
C17 C30 C31 119.1(5)
C29 C30 C31 117.0(5)
C20 C31 C30 119.2(5)
C20 C31 C32 120.4(5)
C30 C31 C32 120.4(5)
C27 C32 C31 120.5(5)
C27 C32 C23 120.1(5)
C31 C32 C23 119.3(5)
C1" C33 N4 116.2(7)
C1" C33 C1' 39.2(8)
N4 C33 C1' 107.0(5)
C1" C33 C1 52.8(9)
N4 C33 C1 105.4(5)
C1' C33 C1 14.2(5)
O5 C34 N4 121.9(4)
O5 C34 C35 119.8(4)
N4 C34 C35 118.3(4)
C36 C35 C40 118.1(4)
C36 C35 C34 118.1(4)
C40 C35 C34 123.8(4)
C37 C36 C35 120.1(4)
C36 C37 C38 122.2(4)
C36 C37 N2 118.4(4)
C38 C37 N2 119.4(4)
C37 C38 C39 119.3(4)
C40 C39 C38 119.3(5)
C40 C39 C41 123.2(4)
C38 C39 C41 117.5(4)
C39 C40 C35 121.0(4)
O6 C41 N3 121.4(5)
O6 C41 C39 119.4(4)
N3 C41 C39 119.1(4)
N3 C42 C17 112.3(4)
O2 C43 N2 120.1(4)
O2 C43 C44 123.1(5)
N2 C43 C44 116.8(5)
C45 C44 C55 121.4(4)
C45 C44 C43 119.6(5)
C55 C44 C43 119.0(5)
C44 C45 C46 121.1(5)
C47 C46 C45 118.4(5)
C46 C47 C56 121.8(5)
C46 C47 C48 119.5(5)
C56 C47 C48 118.6(5)
O4 C48 N1 121.2(5)
O4 C48 C47 121.2(6)
N1 C48 C47 117.6(5)
O1 C49 N1 120.4(5)
O1 C49 C50 120.8(6)
N1 C49 C50 118.8(5)
C51 C50 C56 120.4(4)
C51 C50 C49 121.2(5)
C56 C50 C49 118.3(5)
C50 C51 C52 120.1(5)
C53 C52 C51 121.4(5)
C52 C53 C55 119.0(4)
C52 C53 C54 121.4(5)
C55 C53 C54 119.7(5)
O3 C54 N2 120.3(4)
O3 C54 C53 122.5(5)
N2 C54 C53 117.2(5)
C56 C55 C53 120.9(5)
C56 C55 C44 117.5(5)
C53 C55 C44 121.6(4)
C55 C56 C47 119.9(5)
C55 C56 C50 118.1(5)
C47 C56 C50 122.0(5)
N1 C57 C58 110.3(4)
C59 C58 C57 111.1(4)
C60 C59 C58 109.0(5)
C61 C60 C59 175.5(6)
C49 N1 C48 124.2(4)
C49 N1 C57 117.7(5)
C48 N1 C57 117.8(5)
C43 N2 C54 125.6(4)
C43 N2 C37 118.8(4)
C54 N2 C37 115.6(4)
C41 N3 C42 120.1(4)
C34 N4 C33 120.9(4)

loop_
_geom_bond_atom_site_label_1
_geom_bond_atom_site_label_2
_geom_bond_distance
C1 C2 1.380(15)
C1 C14 1.396(14)
C1 C33 1.659(15)
C2 C3 1.412(15)
C3 C4 1.368(16)
C4 C15 1.415(15)
C4 C5 1.450(14)
C5 C6 1.371(17)
C6 C7 1.46(2)
C7 C8 1.377(17)
C7 C16 1.416(13)
C8 C9 1.363(17)
C9 C10 1.505(17)
C10 C11 1.426(15)
C11 C16 1.435(16)
C11 C12 1.463(15)
C12 C13 1.361(15)
C13 C14 1.422(16)
C14 C15 1.454(13)
C15 C16 1.414(13)
C1' C2' 1.386(13)
C1' C14' 1.401(11)
C1' C33 1.571(12)
C2' C3' 1.397(12)
C3' C4' 1.368(13)
C4' C15' 1.416(13)
C4' C5' 1.439(11)
C5' C6' 1.363(14)
C6' C7' 1.473(17)
C7' C8' 1.372(14)
C7' C16' 1.396(12)
C8' C9' 1.370(14)
C9' C10' 1.506(14)
C10' C11' 1.439(13)
C11' C16' 1.435(14)
C11' C12' 1.447(14)
C12' C13' 1.364(13)
C13' C14' 1.425(13)
C14' C15' 1.446(11)
C15' C16' 1.416(11)
C1" C2" 1.393(17)
C1" C14" 1.403(16)
C1" C33 1.406(18)
C2" C3" 1.397(18)
C3" C4" 1.366(18)
C4" C15" 1.408(17)
C4" C5" 1.452(18)
C5" C6" 1.37(2)
C6" C7" 1.47(2)
C7" C8" 1.382(19)
C7" C16" 1.413(16)
C8" C9" 1.347(19)
C9" C10" 1.515(19)
C10" C11" 1.439(18)
C11" C16" 1.423(17)
C11" C12" 1.454(19)
C12" C13" 1.377(18)
C13" C14" 1.425(18)
C14" C15" 1.455(15)
C15" C16" 1.422(15)
C17 C18 1.383(8)
C17 C30 1.398(8)
C17 C42 1.501(8)
C18 C19 1.364(8)
C19 C20 1.405(8)
C20 C31 1.422(7)
C20 C21 1.480(8)
C21 C22 1.328(8)
C22 C23 1.393(8)
C23 C24 1.406(8)
C23 C32 1.429(7)
C24 C25 1.356(8)
C25 C26 1.403(8)
C26 C27 1.395(8)
C27 C32 1.391(7)
C27 C28 1.433(7)
C28 C29 1.362(7)
C29 C30 1.420(8)
C30 C31 1.425(7)
C31 C32 1.427(7)
C33 N4 1.457(6)
C34 O5 1.226(6)
C34 N4 1.350(6)
C34 C35 1.491(6)
C35 C36 1.394(6)
C35 C40 1.403(6)
C36 C37 1.355(6)
C37 C38 1.370(7)
C37 N2 1.466(6)
C38 C39 1.386(7)
C39 C40 1.384(6)
C39 C41 1.487(7)
C41 O6 1.231(5)
C41 N3 1.328(6)
C42 N3 1.474(6)
C43 O2 1.216(6)
C43 N2 1.376(6)
C43 C44 1.482(7)
C44 C45 1.351(7)
C44 C55 1.426(7)
C45 C46 1.406(7)
C46 C47 1.370(7)
C47 C56 1.399(7)
C47 C48 1.486(7)
C48 O4 1.218(6)
C48 N1 1.391(7)
C49 O1 1.236(7)
C49 N1 1.371(7)
C49 C50 1.464(7)
C50 C51 1.368(7)
C50 C56 1.422(7)
C51 C52 1.388(7)
C52 C53 1.373(7)
C53 C55 1.401(7)
C53 C54 1.455(7)
C54 O3 1.212(6)
C54 N2 1.406(6)
C55 C56 1.398(7)
C57 N1 1.485(6)
C57 C58 1.524(7)
C58 C59 1.503(7)
C59 C60 1.489(9)
C60 C61 1.180(8)
